data_4034528
loop_
_publ_author_name
'Kang, Kyoungmin'
'Nishimoto, Yoshihiro'
'Yasuda, Makoto'

_publ_section_title
;
 Regio- and Stereoselective Carboindation of Internal Alkynyl Ethers with
 Organosilicon or -stannane Nucleophiles.
;
_journal_issue 21
_journal_name_full 'The Journal of organic chemistry'
_journal_page_first 13345
_journal_page_last 13363
_journal_paper_doi 10.1021/acs.joc.9b01505
_journal_volume 84
_journal_year 2019
_chemical_formula_moiety 'C17 H13 I O'
_chemical_formula_sum 'C17 H13 I O'
_chemical_formula_weight 360.19
_space_group_crystal_system monoclinic
_space_group_IT_number 14
_space_group_name_Hall '-P 2ybc'
_space_group_name_H-M_alt 'P 1 21/c 1'
_atom_sites_solution_hydrogens geom
_atom_sites_solution_primary direct
_atom_sites_solution_secondary difmap
_cell_angle_alpha 90.0000
_cell_angle_beta 107.452(7)
_cell_angle_gamma 90.0000
_cell_formula_units_Z 4
_cell_length_a 15.7256(11)
_cell_length_b 7.8647(5)
_cell_length_c 12.5283(8)
_cell_measurement_reflns_used 6023
_cell_measurement_temperature 293
_cell_measurement_theta_max 28.45
_cell_measurement_theta_min 2.90
_cell_volume 1478.14(18)
_computing_cell_refinement 'CrysAlisPro 1.171.39.31d (Rigaku OD, 2017)'
_computing_data_collection 'CrysAlisPro 1.171.39.31d (Rigaku OD, 2017)'
_computing_data_reduction 'CrysAlisPro 1.171.39.31d (Rigaku OD, 2017)'
_computing_molecular_graphics 'CrystalStructure 4.2.5'
_computing_publication_material 'CrystalStructure 4.2.5 (Rigaku, 2017)'
_computing_structure_refinement 'CRYSTALS (Carruthers, et al., 1999)'
_computing_structure_solution 'SIR92 (Altomare, et al., 1994)'
_diffrn_ambient_temperature 293
_diffrn_detector_area_resol_mean 5.811
_diffrn_measured_fraction_theta_full 0.986
_diffrn_measured_fraction_theta_max 0.805
_diffrn_measurement_device_type 'Rigaku XtaLAB P200'
_diffrn_measurement_method \w
_diffrn_radiation_type 'Mo K\a'
_diffrn_radiation_wavelength 0.71073
_diffrn_reflns_av_R_equivalents 0.0299
_diffrn_reflns_limit_h_max 19
_diffrn_reflns_limit_h_min -21
_diffrn_reflns_limit_k_max 10
_diffrn_reflns_limit_k_min -10
_diffrn_reflns_limit_l_max 13
_diffrn_reflns_limit_l_min -17
_diffrn_reflns_number 13613
_diffrn_reflns_theta_full 27.51
_diffrn_reflns_theta_max 31.04
_diffrn_reflns_theta_min 2.715
_diffrn_standards_number 0
_exptl_absorpt_coefficient_mu 2.156
_exptl_absorpt_correction_T_max 1.000
_exptl_absorpt_correction_T_min 0.762
_exptl_absorpt_correction_type multi-scan
_exptl_absorpt_process_details
;
CrysAlisPro 1.171.39.31d (Rigaku Oxford Diffraction, 2017)
Empirical absorption correction using spherical harmonics,
 implemented in SCALE3 ABSPACK scaling algorithm.
;
_exptl_crystal_colour nONE
_exptl_crystal_density_diffrn 1.618
_exptl_crystal_density_method 'not measured'
_exptl_crystal_description nONE
_exptl_crystal_F_000 704.00
_refine_diff_density_max 1.020
_refine_diff_density_min -0.611
_refine_ls_extinction_method none
_refine_ls_goodness_of_fit_ref 0.951
_refine_ls_hydrogen_treatment constr
_refine_ls_number_parameters 185
_refine_ls_number_reflns 3538
_refine_ls_R_factor_gt 0.0339
_refine_ls_shift/su_max 0.005
_refine_ls_structure_factor_coef F
_refine_ls_weighting_details 'w = 1/[0.0038Fo^2^ + 1.0000\s(Fo^2^)]'
_refine_ls_weighting_scheme calc
_refine_ls_wR_factor_ref 0.0769
_reflns_number_gt 2951
_reflns_number_total 3814
_reflns_threshold_expression F>2.0\s(F)
_cod_data_source_file jo9b01505_si_002.cif
_cod_data_source_block 12
_cod_database_code 4034528

loop_
_space_group_symop_id
_space_group_symop_operation_xyz
1 +X,+Y,+Z
2 -X,1/2+Y,1/2-Z
3 -X,-Y,-Z
4 +X,-1/2-Y,-1/2+Z

loop_
_atom_site_label
_atom_site_type_symbol
_atom_site_fract_x
_atom_site_fract_y
_atom_site_fract_z
_atom_site_U_iso_or_equiv
_atom_site_adp_type
_atom_site_occupancy
_atom_site_site_symmetry_multiplicity
_atom_site_calc_flag
_atom_site_refinement_flags
I1 I 0.99957(2) 0.79978(3) 1.13986(2) 0.05302(11) Uani 1 4 d .
O1 O 0.79869(17) 0.9006(3) 1.1025(2) 0.0419(6) Uani 1 4 d .
C1 C 0.9084(3) 0.7131(5) 0.8970(4) 0.0538(12) Uani 1 4 d .
C2 C 0.8890(3) 0.7854(4) 0.9980(3) 0.0384(9) Uani 1 4 d .
C3 C 0.8106(2) 0.8427(4) 1.0031(3) 0.0388(8) Uani 1 4 d .
C4 C 0.7313(3) 0.8403(5) 0.9087(3) 0.0446(9) Uani 1 4 d .
C5 C 0.6665(3) 0.8414(5) 0.8294(3) 0.0474(10) Uani 1 4 d .
C6 C 0.5895(3) 0.8356(5) 0.7324(3) 0.0434(9) Uani 1 4 d .
C7 C 0.5935(3) 0.7561(7) 0.6357(4) 0.0584(12) Uani 1 4 d .
C8 C 0.5177(4) 0.7483(8) 0.5427(5) 0.0737(15) Uani 1 4 d .
C9 C 0.4386(4) 0.8161(7) 0.5463(6) 0.0757(17) Uani 1 4 d .
C10 C 0.4358(3) 0.8978(8) 0.6402(5) 0.0758(16) Uani 1 4 d .
C11 C 0.5098(3) 0.9091(6) 0.7337(4) 0.0636(13) Uani 1 4 d .
C12 C 0.7936(2) 1.0757(4) 1.1154(3) 0.0379(8) Uani 1 4 d .
C13 C 0.7608(3) 1.1302(6) 1.2000(4) 0.0509(11) Uani 1 4 d .
C14 C 0.7552(4) 1.2993(5) 1.2212(5) 0.0625(14) Uani 1 4 d .
C15 C 0.7844(3) 1.4142(5) 1.1579(5) 0.0667(13) Uani 1 4 d .
C16 C 0.8173(3) 1.3618(6) 1.0745(5) 0.0686(14) Uani 1 4 d .
C17 C 0.8227(3) 1.1899(4) 1.0518(5) 0.0554(13) Uani 1 4 d .
H1 H 0.89567 0.79784 0.83921 0.0673 Uiso 1 4 calc R
H2 H 0.96982 0.68004 0.91508 0.0672 Uiso 1 4 calc R
H3 H 0.8711 0.61566 0.87128 0.0675 Uiso 1 4 calc R
H4 H 0.64655 0.70916 0.63365 0.0699 Uiso 1 4 calc R
H5 H 0.52072 0.69617 0.47765 0.0846 Uiso 1 4 calc R
H6 H 0.3876 0.80706 0.48429 0.0838 Uiso 1 4 calc R
H7 H 0.38179 0.94579 0.6422 0.0882 Uiso 1 4 calc R
H8 H 0.50678 0.9662 0.79666 0.0747 Uiso 1 4 calc R
H9 H 0.74181 1.05147 1.24334 0.0602 Uiso 1 4 calc R
H10 H 0.7317 1.33719 1.27671 0.0725 Uiso 1 4 calc R
H11 H 0.78115 1.52956 1.17238 0.0745 Uiso 1 4 calc R
H12 H 0.83762 1.44204 1.03333 0.0808 Uiso 1 4 calc R
H13 H 0.84417 1.15299 0.99426 0.0680 Uiso 1 4 calc R

loop_
_atom_site_aniso_label
_atom_site_aniso_U_11
_atom_site_aniso_U_22
_atom_site_aniso_U_33
_atom_site_aniso_U_12
_atom_site_aniso_U_13
_atom_site_aniso_U_23
I1 0.0408(2) 0.0728(3) 0.0417(2) 0.00241(9) 0.00659(14) 0.00137(10)
O1 0.0511(14) 0.0391(11) 0.0404(13) 0.0013(10) 0.0214(11) 0.0022(9)
C1 0.066(3) 0.055(2) 0.046(2) -0.0035(17) 0.026(2) -0.0111(15)
C2 0.0445(19) 0.0379(16) 0.0340(18) -0.0034(12) 0.0134(15) 0.0012(11)
C3 0.0446(19) 0.0337(14) 0.0377(17) -0.0056(13) 0.0118(15) -0.0012(12)
C4 0.0399(19) 0.0448(16) 0.048(2) -0.0018(14) 0.0116(17) 0.0038(15)
C5 0.044(2) 0.0469(17) 0.048(2) -0.0024(15) 0.0099(17) 0.0042(15)
C6 0.0400(19) 0.0477(16) 0.0398(19) 0.0004(14) 0.0079(16) 0.0028(14)
C7 0.049(2) 0.069(2) 0.056(3) 0.006(2) 0.015(2) -0.001(2)
C8 0.083(4) 0.085(3) 0.044(3) -0.003(3) 0.004(3) -0.014(2)
C9 0.063(3) 0.085(4) 0.062(3) 0.001(2) -0.008(3) -0.005(2)
C10 0.047(2) 0.101(4) 0.072(3) 0.021(3) 0.007(2) 0.012(3)
C11 0.054(2) 0.078(3) 0.054(2) 0.017(2) 0.009(2) -0.005(2)
C12 0.0291(14) 0.0409(16) 0.0395(17) 0.0013(12) 0.0040(13) -0.0019(13)
C13 0.049(2) 0.060(2) 0.042(2) 0.0118(18) 0.0104(17) -0.0047(17)
C14 0.064(3) 0.067(3) 0.051(3) 0.016(2) 0.009(2) -0.0188(19)
C15 0.059(3) 0.044(2) 0.083(3) 0.0093(18) -0.000(2) -0.020(2)
C16 0.070(3) 0.041(2) 0.091(4) -0.008(2) 0.019(3) 0.005(2)
C17 0.058(3) 0.045(2) 0.066(3) -0.0062(15) 0.025(2) -0.0047(17)

loop_
_atom_type_symbol
_atom_type_description
_atom_type_scat_dispersion_real
_atom_type_scat_dispersion_imag
_atom_type_scat_source
C C 0.0033 0.0016
;
International Tables for Crystallography
(Vol. C, Tables 4.2.6.8 and 6.1.1.4)
;
H H 0.0000 0.0000
;
International Tables for Crystallography
(Vol. C, Table 6.1.1.4)
;
I I -0.4742 1.8119
;
International Tables for Crystallography
(Vol. C, Tables 4.2.6.8 and 6.1.1.4)
;
O O 0.0106 0.0060
;
International Tables for Crystallography
(Vol. C, Tables 4.2.6.8 and 6.1.1.4)
;

loop_
_geom_angle_atom_site_label_1
_geom_angle_atom_site_label_2
_geom_angle_atom_site_label_3
_geom_angle
_geom_angle_publ_flag
C3 O1 C12 117.1(3) yes
I1 C2 C1 114.3(3) yes
I1 C2 C3 119.2(3) yes
C1 C2 C3 126.5(3) yes
O1 C3 C2 122.0(3) yes
O1 C3 C4 115.1(3) yes
C2 C3 C4 122.8(4) yes
C3 C4 C5 178.4(5) yes
C4 C5 C6 177.5(4) yes
C5 C6 C7 120.5(4) yes
C5 C6 C11 120.9(4) yes
C7 C6 C11 118.6(4) yes
C6 C7 C8 120.0(5) yes
C7 C8 C9 120.9(6) yes
C8 C9 C10 118.8(5) yes
C9 C10 C11 121.9(5) yes
C6 C11 C10 119.9(5) yes
O1 C12 C13 116.4(3) yes
O1 C12 C17 122.8(4) yes
C13 C12 C17 120.7(4) yes
C12 C13 C14 120.9(5) yes
C13 C14 C15 118.6(5) yes
C14 C15 C16 121.0(4) yes
C15 C16 C17 120.8(5) yes
C12 C17 C16 118.0(5) yes
C2 C1 H1 108.939 no
C2 C1 H2 110.419 no
C2 C1 H3 109.147 no
H1 C1 H2 109.442 no
H1 C1 H3 109.439 no
H2 C1 H3 109.437 no
C6 C7 H4 119.086 no
C8 C7 H4 120.925 no
C7 C8 H5 119.862 no
C9 C8 H5 119.287 no
C8 C9 H6 120.276 no
C10 C9 H6 120.934 no
C9 C10 H7 118.712 no
C11 C10 H7 119.410 no
C6 C11 H8 119.516 no
C10 C11 H8 120.627 no
C12 C13 H9 120.095 no
C14 C13 H9 119.031 no
C13 C14 H10 121.389 no
C15 C14 H10 120.002 no
C14 C15 H11 118.900 no
C16 C15 H11 120.077 no
C15 C16 H12 119.504 no
C17 C16 H12 119.715 no
C12 C17 H13 120.651 no
C16 C17 H13 121.356 no

loop_
_geom_bond_atom_site_label_1
_geom_bond_atom_site_label_2
_geom_bond_distance
_geom_bond_publ_flag
I1 C2 2.084(3) yes
O1 C3 1.391(5) yes
O1 C12 1.392(4) yes
C1 C2 1.499(7) yes
C2 C3 1.332(6) yes
C3 C4 1.439(5) yes
C4 C5 1.190(5) yes
C5 C6 1.436(5) yes
C6 C7 1.382(7) yes
C6 C11 1.385(6) yes
C7 C8 1.396(7) yes
C8 C9 1.367(9) yes
C9 C10 1.353(9) yes
C10 C11 1.384(6) yes
C12 C13 1.379(6) yes
C12 C17 1.367(6) yes
C13 C14 1.364(6) yes
C14 C15 1.368(8) yes
C15 C16 1.362(9) yes
C16 C17 1.389(6) yes
C1 H1 0.960 no
C1 H2 0.960 no
C1 H3 0.960 no
C7 H4 0.919 no
C8 H5 0.925 no
C9 H6 0.937 no
C10 H7 0.937 no
C11 H8 0.921 no
C13 H9 0.930 no
C14 H10 0.930 no
C15 H11 0.930 no
C16 H12 0.930 no
C17 H13 0.930 no

loop_
_geom_contact_atom_site_label_1
_geom_contact_atom_site_label_2
_geom_contact_distance
_geom_contact_publ_flag
_geom_contact_site_symmetry_2
I1 O1 3.153(3) no .
O1 C5 3.461(4) no .
C1 C4 3.003(7) no .
C2 C5 3.530(5) no .
C2 C12 3.309(5) no .
C2 C17 3.476(5) no .
C3 C17 2.792(5) no .
C4 C7 3.520(6) no .
C4 C11 3.557(5) no .
C4 C12 3.094(5) no .
C4 C17 3.361(5) no .
C6 C9 2.788(7) no .
C7 C10 2.735(8) no .
C8 C11 2.743(8) no .
C12 C15 2.727(5) no .
C13 C16 2.723(7) no .
C14 C17 2.777(9) no .
O1 C7 3.592(6) no 4_576
C5 C14 3.592(7) no 4_585
C7 O1 3.592(6) no 4_575
C14 C5 3.592(7) no 4_586
I1 H2 2.8716 no .
O1 H9 2.5032 no .
O1 H13 2.6219 no .
C2 H13 2.9729 no .
C3 H1 2.7889 no .
C3 H2 3.2828 no .
C3 H3 2.7864 no .
C3 H13 2.5060 no .
C4 H1 2.9833 no .
C4 H3 2.9652 no .
C4 H4 3.4582 no .
C4 H8 3.5276 no .
C4 H13 3.0342 no .
C5 H1 3.5849 no .
C5 H3 3.5728 no .
C5 H4 2.5949 no .
C5 H8 2.6123 no .
C6 H5 3.2386 no .
C6 H7 3.2380 no .
C7 H6 3.2496 no .
C7 H8 3.2109 no .
C8 H7 3.1839 no .
C9 H4 3.2329 no .
C9 H8 3.2195 no .
C10 H5 3.1746 no .
C11 H4 3.2068 no .
C11 H6 3.2400 no .
C12 H10 3.2314 no .
C12 H12 3.2037 no .
C13 H11 3.1863 no .
C13 H13 3.2282 no .
C14 H12 3.2099 no .
C15 H9 3.1878 no .
C15 H13 3.2342 no .
C16 H10 3.2119 no .
C17 H9 3.2231 no .
C17 H11 3.2304 no .
H4 H5 2.3294 no .
H5 H6 2.2922 no .
H6 H7 2.2850 no .
H7 H8 2.3135 no .
H9 H10 2.2999 no .
H10 H11 2.2829 no .
H11 H12 2.2858 no .
H12 H13 2.3342 no .
I1 H1 3.5409 no 3_777
I1 H1 3.4560 no 4_576
I1 H13 3.3877 no 3_777
O1 H1 3.2925 no 4_576
O1 H3 3.2170 no 4_576
O1 H4 2.6796 no 4_576
O1 H11 3.0824 no 1_545
C1 H9 3.4457 no 4_575
C1 H11 3.5555 no 4_585
C1 H12 3.1367 no 1_545
C2 H12 2.8904 no 1_545
C3 H4 3.4683 no 4_576
C3 H11 3.3714 no 1_545
C3 H12 3.1870 no 1_545
C4 H4 3.4819 no 4_576
C4 H7 3.5378 no 2_646
C4 H10 3.0288 no 4_585
C4 H11 3.4379 no 4_585
C5 H5 3.3688 no 4_576
C5 H7 3.2478 no 2_646
C5 H9 3.5886 no 4_575
C5 H10 2.8776 no 4_585
C5 H11 3.2056 no 4_585
C6 H5 3.5588 no 4_576
C6 H7 3.4121 no 2_646
C6 H8 3.2455 no 2_646
C6 H10 3.3448 no 4_585
C6 H11 3.4832 no 4_585
C7 H8 3.0347 no 2_646
C7 H9 3.3501 no 4_575
C7 H11 3.3080 no 4_585
C8 H5 3.5432 no 3_666
C8 H8 3.0962 no 2_646
C8 H8 3.4720 no 4_575
C9 H8 3.3421 no 2_646
C10 H8 3.5400 no 2_646
C10 H9 3.5400 no 3_677
C11 H5 3.1215 no 4_576
C11 H8 3.5054 no 2_646
C12 H3 3.4179 no 4_576
C12 H4 3.2770 no 4_576
C12 H6 3.2953 no 2_656
C13 H3 3.0199 no 4_576
C13 H4 3.1856 no 4_576
C13 H6 3.0789 no 2_656
C13 H7 3.4574 no 3_677
C14 H6 2.8646 no 2_656
C14 H13 3.3066 no 4_586
C15 H1 3.3117 no 4_586
C15 H6 2.8827 no 2_656
C16 H2 3.3269 no 3_777
C16 H3 3.5319 no 1_565
C16 H6 3.1125 no 2_656
C16 H7 3.5369 no 2_656
C17 H2 3.3251 no 3_777
C17 H6 3.3301 no 2_656
C17 H10 3.3187 no 4_585
H1 I1 3.5409 no 3_777
H1 I1 3.4560 no 4_575
H1 O1 3.2925 no 4_575
H1 C15 3.3117 no 4_585
H1 H11 2.6827 no 4_585
H2 C16 3.3269 no 3_777
H2 C17 3.3251 no 3_777
H2 H2 3.4981 no 3_767
H2 H12 3.4449 no 1_545
H2 H12 3.0553 no 3_777
H2 H13 3.0948 no 3_777
H3 O1 3.2170 no 4_575
H3 C12 3.4179 no 4_575
H3 C13 3.0199 no 4_575
H3 C16 3.5319 no 1_545
H3 H9 2.5448 no 4_575
H3 H12 2.6277 no 1_545
H4 O1 2.6796 no 4_575
H4 C3 3.4683 no 4_575
H4 C4 3.4819 no 4_575
H4 C12 3.2770 no 4_575
H4 C13 3.1856 no 4_575
H4 H8 3.3897 no 2_646
H4 H9 2.6645 no 4_575
H4 H11 2.8848 no 4_585
H5 C5 3.3688 no 4_575
H5 C6 3.5588 no 4_575
H5 C8 3.5432 no 3_666
H5 C11 3.1215 no 4_575
H5 H5 3.2370 no 3_666
H5 H8 3.4909 no 2_646
H5 H8 2.5539 no 4_575
H6 C12 3.2953 no 2_646
H6 C13 3.0789 no 2_646
H6 C14 2.8646 no 2_646
H6 C15 2.8827 no 2_646
H6 C16 3.1125 no 2_646
H6 C17 3.3301 no 2_646
H6 H9 3.5824 no 2_646
H6 H10 3.2540 no 2_646
H6 H11 3.2913 no 2_646
H7 C4 3.5378 no 2_656
H7 C5 3.2478 no 2_656
H7 C6 3.4121 no 2_656
H7 C13 3.4574 no 3_677
H7 C16 3.5369 no 2_646
H7 H9 2.7398 no 3_677
H7 H10 3.2028 no 3_677
H7 H12 3.4915 no 2_646
H8 C6 3.2455 no 2_656
H8 C7 3.0347 no 2_656
H8 C8 3.0962 no 2_656
H8 C8 3.4720 no 4_576
H8 C9 3.3421 no 2_656
H8 C10 3.5400 no 2_656
H8 C11 3.5054 no 2_656
H8 H4 3.3897 no 2_656
H8 H5 3.4909 no 2_656
H8 H5 2.5539 no 4_576
H9 C1 3.4457 no 4_576
H9 C5 3.5886 no 4_576
H9 C7 3.3501 no 4_576
H9 C10 3.5400 no 3_677
H9 H3 2.5448 no 4_576
H9 H4 2.6645 no 4_576
H9 H6 3.5824 no 2_656
H9 H7 2.7398 no 3_677
H9 H12 3.4912 no 4_586
H10 C4 3.0288 no 4_586
H10 C5 2.8776 no 4_586
H10 C6 3.3448 no 4_586
H10 C17 3.3187 no 4_586
H10 H6 3.2540 no 2_656
H10 H7 3.2028 no 3_677
H10 H13 2.7697 no 4_586
H11 O1 3.0824 no 1_565
H11 C1 3.5555 no 4_586
H11 C3 3.3714 no 1_565
H11 C4 3.4379 no 4_586
H11 C5 3.2056 no 4_586
H11 C6 3.4832 no 4_586
H11 C7 3.3080 no 4_586
H11 H1 2.6827 no 4_586
H11 H4 2.8848 no 4_586
H11 H6 3.2913 no 2_656
H12 C1 3.1367 no 1_565
H12 C2 2.8904 no 1_565
H12 C3 3.1870 no 1_565
H12 H2 3.4449 no 1_565
H12 H2 3.0553 no 3_777
H12 H3 2.6277 no 1_565
H12 H7 3.4915 no 2_656
H12 H9 3.4912 no 4_585
H13 I1 3.3877 no 3_777
H13 C14 3.3066 no 4_585
H13 H2 3.0948 no 3_777
H13 H10 2.7697 no 4_585

loop_
_geom_torsion_atom_site_label_1
_geom_torsion_atom_site_label_2
_geom_torsion_atom_site_label_3
_geom_torsion_atom_site_label_4
_geom_torsion
_geom_torsion_publ_flag
C3 O1 C12 C13 164.9(2) no
C3 O1 C12 C17 -17.8(4) no
C12 O1 C3 C2 104.2(3) no
C12 O1 C3 C4 -79.3(3) no
I1 C2 C3 O1 -4.8(4) no
I1 C2 C3 C4 178.9(2) no
C1 C2 C3 O1 177.1(3) no
C1 C2 C3 C4 0.8(5) no
C5 C6 C7 C8 178.7(4) no
C5 C6 C11 C10 -178.2(4) no
C7 C6 C11 C10 1.8(7) no
C11 C6 C7 C8 -1.3(7) no
C6 C7 C8 C9 -1.0(9) no
C7 C8 C9 C10 2.8(9) no
C8 C9 C10 C11 -2.3(9) no
C9 C10 C11 C6 -0.0(8) no
O1 C12 C13 C14 178.4(3) no
O1 C12 C17 C16 -177.8(3) no
C13 C12 C17 C16 -0.5(5) no
C17 C12 C13 C14 1.0(5) no
C12 C13 C14 C15 -1.1(6) no
C13 C14 C15 C16 0.9(7) no
C14 C15 C16 C17 -0.4(7) no
C15 C16 C17 C12 0.3(7) no
